data_4308682
loop_
_publ_author_name
'Elisa Barea'
'M. Angustias Romero'
'Jorge A. R. Navarro'
'Juan M. Salas'
'Norberto Masciocchi'
'Simona Galli'
'Angelo Sironi'

_publ_section_title
;
Structure, Spectroscopic Properties, and Reversible Solid-to-Solid
Reactions of Metal Complexes of 5-Nitro-pyrimidin-2-olate
;
_journal_name_full 'Inorganic Chemistry'
_journal_page_first 1472
_journal_page_last 1481
_journal_paper_doi 10.1021/ic048539b
_journal_volume 44
_journal_year 2005
_chemical_formula_sum 'C8 H12 N6 Ni O10'
_chemical_formula_weight 410.9
_chemical_name_systematic
;
tetraaquo-bis(5-nitro-pyrimidin-2-olate)-nickel(ii) 
;
_space_group_IT_number 14
_symmetry_cell_setting monoclinic
_symmetry_space_group_name_Hall '-P 2yab'
_symmetry_space_group_name_H-M 'P 1 21/a 1'
_cell_angle_alpha 90
_cell_angle_beta 101.7807
_cell_angle_gamma 90
_cell_formula_units_Z 2
_cell_length_a 7.502977
_cell_length_b 11.46582
_cell_length_c 8.750554
_cell_volume 736.934
_diffrn_ambient_temperature 298(2)
_diffrn_detector 'scintillation counter'
_diffrn_measurement_device_type 'Bruker D8 Advance'
_diffrn_measurement_method 'theta:theta scans'
_diffrn_radiation_monochromator graphite
_diffrn_radiation_source 'fine-focus sealed tube'
_diffrn_radiation_type 'Cu K\a'
_diffrn_radiation_wavelength 1.5418
_exptl_absorpt_coefficient_mu 26.0
_exptl_crystal_colour blue-green
_exptl_crystal_density_diffrn 1.852
_exptl_crystal_F_000 420
_refine_ls_goodness_of_fit_ref 7.86
_refine_ls_R_factor_all 0.121
_refine_ls_wR_factor_ref 0.166
_cod_data_source_file ic048539bsi20041019_035228_2.cif
_cod_data_source_block COMPOUND_1Ni
_cod_depositor_comments
;
The following automatic conversions were performed:
'_symmetry_cell_setting' value 'Monoclinic' changed to 'monoclinic'
according to '/home/saulius/struct/CIF-dictionaries/cif_core.dic'
dictionary named 'cif_core.dic' version 2.4.1 from 2010-06-29.

Automatic conversion script
Id: cif_fix_enum 1527 2010-12-29 10:47:43Z saulius 
;
_cod_original_sg_symbol_H-M 'P 21/a'
_cod_original_formula_sum 'C8 H12 N6 O10 Ni1'
_cod_database_code 4308682

loop_
_symmetry_equiv_pos_as_xyz
'-x, -y, -z'
'-x+1/2, y+1/2, -z'
'x, y, z'
'x+1/2, -y+1/2, z'

loop_
_atom_site_label
_atom_site_type_symbol
_atom_site_symmetry_multiplicity
_atom_site_fract_x
_atom_site_fract_y
_atom_site_fract_z
_atom_site_occupancy
_atom_site_B_iso_or_equiv
Ni1 Ni 2 0 0 0 0.695273 3.952809
Ni2 Ni 2 0.5 0 0 0.304727 3.952809
O1 O 4 0.6335166 0.4343992 0.8387112 1 5.952809
O2 O 4 0.2152835 0.4383171 0.8488336 1 5.952809
N3 N 4 0.8111792 0.2533212 0.5002593 1 5.952809
C3 C 4 0.6936243 0.2491725 0.3538583 1 5.952809
C4 C 4 0.6185122 0.3520245 0.2829576 1 5.952809
C2 C 4 0.6525694 0.1431434 0.2768352 1 5.952809
N1 N 4 0.5018061 0.3499272 0.1381589 1 5.952809
N2 N 4 0.5354204 0.1390192 0.1303266 1 5.9528
